data_4503894
loop_
_publ_author_name
'Awwadi, Firas F.'
'Willett, Roger D.'
'Twamley, Brendan'

_publ_section_title
;
 The Aryl Chlorine&#x2212;Halide Ion Synthon and Its Role in the Control
 of the Crystal Structures of Tetrahalocuprate(II) Ions
;
_journal_issue 4
_journal_name_full 'Crystal Growth &amp; Design'
_journal_page_first 624
_journal_paper_doi 10.1021/cg060153j
_journal_volume 7
_journal_year 2007
_chemical_formula_moiety '2(C5 H5 Cl N), Cl4 Cu'
_chemical_formula_sum 'C10 H10 Cl6 Cu N2'
_chemical_formula_weight 434.44
_chemical_name_common '[4-ClPy][CuCl4] polymorph 2'
_chemical_name_systematic
; 
 ? 
;
_space_group_IT_number 15
_symmetry_cell_setting monoclinic
_symmetry_space_group_name_Hall '-C 2yc'
_symmetry_space_group_name_H-M 'C 1 2/c 1'
_atom_sites_solution_hydrogens geom
_atom_sites_solution_primary direct
_atom_sites_solution_secondary difmap
_audit_creation_method SHELXL-97
_cell_angle_alpha 90.00
_cell_angle_beta 98.78(3)
_cell_angle_gamma 90.00
_cell_formula_units_Z 4
_cell_length_a 16.297(4)
_cell_length_b 7.4692(15)
_cell_length_c 13.738(3)
_cell_measurement_reflns_used 29
_cell_measurement_temperature 295(2)
_cell_measurement_theta_max 15.37
_cell_measurement_theta_min 2.54
_cell_volume 1652.7(7)
_computing_cell_refinement 'Bruker XSCANS'
_computing_data_collection 'Bruker XSCANS'
_computing_data_reduction 'Bruker SHELXTL'
_computing_molecular_graphics 'XP, Bruker SHELXTL v. 5.10'
_computing_publication_material 'XCIF, Bruker SHELXTL v. 5.10'
_computing_structure_refinement 'XL, Bruker SHELXTL v. 5.10'
_computing_structure_solution 'XS, Bruker SHELXTL v. 5.10'
_diffrn_ambient_temperature 295(2)
_diffrn_measured_fraction_theta_full 0.996
_diffrn_measured_fraction_theta_max 0.996
_diffrn_measurement_device_type 'Siemens P2~1~ upgraded to P4'
_diffrn_measurement_method \w
_diffrn_radiation_monochromator graphite
_diffrn_radiation_source 'normal-focus sealed tube'
_diffrn_radiation_type MoK\a
_diffrn_radiation_wavelength 0.71073
_diffrn_reflns_av_R_equivalents 0.0316
_diffrn_reflns_av_sigmaI/netI 0.0468
_diffrn_reflns_limit_h_max 19
_diffrn_reflns_limit_h_min -1
_diffrn_reflns_limit_k_max 8
_diffrn_reflns_limit_k_min -1
_diffrn_reflns_limit_l_max 15
_diffrn_reflns_limit_l_min -16
_diffrn_reflns_number 1827
_diffrn_reflns_theta_full 25.0
_diffrn_reflns_theta_max 24.72
_diffrn_reflns_theta_min 2.53
_diffrn_standards_decay_% 'no decay was observed'
_diffrn_standards_interval_count 97
_diffrn_standards_number 3
_exptl_absorpt_coefficient_mu 2.277
_exptl_absorpt_correction_T_max 0.796
_exptl_absorpt_correction_T_min 0.416
_exptl_absorpt_correction_type psi-scan
_exptl_absorpt_process_details 'XPREP, Bruker SHELXTL v. 5.10'
_exptl_crystal_colour yellow
_exptl_crystal_density_diffrn 1.746
_exptl_crystal_density_method 'not measured'
_exptl_crystal_description plate
_exptl_crystal_F_000 860
_exptl_crystal_size_max 0.40
_exptl_crystal_size_mid 0.40
_exptl_crystal_size_min 0.10
_refine_diff_density_max 0.364
_refine_diff_density_min -0.384
_refine_diff_density_rms 0.073
_refine_ls_extinction_method none
_refine_ls_goodness_of_fit_ref 1.039
_refine_ls_hydrogen_treatment constr
_refine_ls_matrix_type full
_refine_ls_number_parameters 87
_refine_ls_number_reflns 1403
_refine_ls_number_restraints 0
_refine_ls_restrained_S_all 1.039
_refine_ls_R_factor_all 0.0577
_refine_ls_R_factor_gt 0.0389
_refine_ls_shift/su_max 0.000
_refine_ls_shift/su_mean 0.000
_refine_ls_structure_factor_coef Fsqd
_refine_ls_weighting_details 'calc w=1/[\s^2^(Fo^2^)+(0.0419P)^2^+2.3826P] where P=(Fo^2^+2Fc^2^)/3'
_refine_ls_weighting_scheme calc
_refine_ls_wR_factor_gt 0.0895
_refine_ls_wR_factor_ref 0.0990
_reflns_number_gt 1095
_reflns_number_total 1403
_reflns_threshold_expression >2sigma(I)
_cod_data_source_file cg060153jsi20060319_121532.cif
_cod_data_source_block c2c
_cod_depositor_comments
;
The following automatic conversions were performed:

'_symmetry_cell_setting' value 'Monoclinic' changed to 'monoclinic'
according to /home/saulius/struct/CIF-dictionaries/cif_core.dic
dictionary named 'cif_core.dic' version 2.4.1 from 2010-06-29.

Automatic conversion script
Id: cif_fix_values 1715 2011-07-08 13:25:40Z adriana 
;
_cod_original_cell_volume 1652.6(7)
_cod_original_sg_symbol_H-M C2/c
_cod_database_code 4503894

loop_
_symmetry_equiv_pos_as_xyz
'x, y, z'
'-x, y, -z+1/2'
'x+1/2, y+1/2, z'
'-x+1/2, y+1/2, -z+1/2'
'-x, -y, -z'
'x, -y, z-1/2'
'-x+1/2, -y+1/2, -z'
'x+1/2, -y+1/2, z-1/2'

loop_
_atom_site_label
_atom_site_type_symbol
_atom_site_fract_x
_atom_site_fract_y
_atom_site_fract_z
_atom_site_U_iso_or_equiv
_atom_site_adp_type
_atom_site_occupancy
_atom_site_symmetry_multiplicity
_atom_site_calc_flag
_atom_site_refinement_flags
Cl4 Cl 0.26415(7) 0.54334(15) -0.07536(8) 0.0527(3) Uani 1 1 d .
N2 N 0.0935(2) 0.3156(5) 0.1109(3) 0.0517(9) Uani 1 1 d .
H2A H 0.0603 0.2708 0.1475 0.062 Uiso 1 1 calc R
C4 C 0.1968(2) 0.4558(5) -0.0031(3) 0.0372(9) Uani 1 1 d .
C5 C 0.2209(3) 0.4454(5) 0.0974(3) 0.0450(10) Uani 1 1 d .
H5A H 0.2730 0.4852 0.1264 0.054 Uiso 1 1 calc R
C2 C 0.0694(3) 0.3220(6) 0.0144(4) 0.0540(12) Uani 1 1 d .
H2B H 0.0174 0.2783 -0.0126 0.065 Uiso 1 1 calc R
C6 C 0.1666(3) 0.3754(6) 0.1528(3) 0.0506(11) Uani 1 1 d .
H6A H 0.1810 0.3697 0.2209 0.061 Uiso 1 1 calc R
C3 C 0.1204(3) 0.3922(6) -0.0453(3) 0.0507(11) Uani 1 1 d .
H3A H 0.1040 0.3972 -0.1131 0.061 Uiso 1 1 calc R
Cu Cu 0.0000 -0.04673(9) 0.2500 0.0428(2) Uani 1 2 d S
Cl2 Cl -0.07998(6) 0.16007(15) 0.15863(8) 0.0512(3) Uani 1 1 d .
Cl1 Cl 0.09417(7) -0.22776(17) 0.20375(9) 0.0632(4) Uani 1 1 d .

loop_
_atom_site_aniso_label
_atom_site_aniso_U_11
_atom_site_aniso_U_22
_atom_site_aniso_U_33
_atom_site_aniso_U_23
_atom_site_aniso_U_13
_atom_site_aniso_U_12
Cl4 0.0525(6) 0.0530(7) 0.0573(7) 0.0067(6) 0.0231(5) -0.0005(5)
N2 0.053(2) 0.046(2) 0.061(2) 0.0021(19) 0.028(2) -0.0028(18)
C4 0.034(2) 0.036(2) 0.044(2) 0.0004(19) 0.0124(17) 0.0048(17)
C5 0.042(2) 0.045(2) 0.048(2) -0.005(2) 0.0070(19) -0.006(2)
C2 0.037(2) 0.055(3) 0.069(3) -0.003(2) 0.007(2) -0.008(2)
C6 0.059(3) 0.054(3) 0.042(2) -0.007(2) 0.016(2) -0.003(2)
C3 0.051(3) 0.055(3) 0.044(2) 0.002(2) 0.002(2) 0.003(2)
Cu 0.0350(4) 0.0382(4) 0.0570(5) 0.000 0.0132(3) 0.000
Cl2 0.0320(5) 0.0585(7) 0.0607(7) 0.0094(6) -0.0006(5) 0.0001(5)
Cl1 0.0671(8) 0.0637(8) 0.0652(7) 0.0003(6) 0.0300(6) 0.0220(6)

loop_
_atom_type_symbol
_atom_type_description
_atom_type_scat_dispersion_real
_atom_type_scat_dispersion_imag
_atom_type_scat_source
C C 0.0033 0.0016 'International Tables Vol C Tables 4.2.6.8 and 6.1.1.4'
H H 0.0000 0.0000 'International Tables Vol C Tables 4.2.6.8 and 6.1.1.4'
N N 0.0061 0.0033 'International Tables Vol C Tables 4.2.6.8 and 6.1.1.4'
Cl Cl 0.1484 0.1585 'International Tables Vol C Tables 4.2.6.8 and 6.1.1.4'
Cu Cu 0.3201 1.2651 'International Tables Vol C Tables 4.2.6.8 and 6.1.1.4'

loop_
_geom_angle_atom_site_label_1
_geom_angle_atom_site_label_2
_geom_angle_atom_site_label_3
_geom_angle
_geom_angle_site_symmetry_1
_geom_angle_site_symmetry_3
C6 N2 C2 122.3(4) . .
C6 N2 H2A 118.9 . .
C2 N2 H2A 118.9 . .
C3 C4 C5 120.2(4) . .
C3 C4 Cl4 120.3(3) . .
C5 C4 Cl4 119.4(3) . .
C6 C5 C4 118.2(4) . .
C6 C5 H5A 120.9 . .
C4 C5 H5A 120.9 . .
N2 C2 C3 120.2(4) . .
N2 C2 H2B 119.9 . .
C3 C2 H2B 119.9 . .
N2 C6 C5 120.6(4) . .
N2 C6 H6A 119.7 . .
C5 C6 H6A 119.7 . .
C2 C3 C4 118.5(4) . .
C2 C3 H3A 120.8 . .
C4 C3 H3A 120.8 . .
Cl1 Cu Cl1 104.57(8) . 2
Cl1 Cu Cl2 102.11(5) . 2
Cl1 Cu Cl2 128.47(4) 2 2
Cl1 Cu Cl2 128.47(4) . .
Cl1 Cu Cl2 102.11(5) 2 .
Cl2 Cu Cl2 94.32(6) 2 .

loop_
_geom_bond_atom_site_label_1
_geom_bond_atom_site_label_2
_geom_bond_distance
_geom_bond_site_symmetry_2
Cl4 C4 1.718(4) .
N2 C6 1.320(5) .
N2 C2 1.324(6) .
N2 H2A 0.8600 .
C4 C3 1.376(6) .
C4 C5 1.378(6) .
C5 C6 1.357(6) .
C5 H5A 0.9300 .
C2 C3 1.359(6) .
C2 H2B 0.9300 .
C6 H6A 0.9300 .
C3 H3A 0.9300 .
Cu Cl1 2.2103(12) .
Cu Cl1 2.2103(12) 2
Cu Cl2 2.2717(12) 2
Cu Cl2 2.2717(12) .
